data_7213375
loop_
_publ_author_name
'Lam, Yulin'
'Wah Wong, Ming'
'Huang, Hsing-Hua'
'Liang, Eping'

_publ_section_title
;
 Rotational isomerism and crystal structures of
 2,2&#x2032;-diphenyl-2,2&#x2032;-bi-1,3-dithianyl and
 2,2&#x2032;-diphenyl-2,2&#x2032;-bi-1,3-dioxolanyl&#x200A;&#x2020;
;
_journal_issue 10
_journal_name_full 'Journal of the Chemical Society, Perkin Transactions 2'
_journal_page_first 2090
_journal_paper_doi 10.1039/b003961f
_journal_year 2000
_chemical_compound_source 'see text'
_chemical_formula_sum 'C18 H18 O4'
_chemical_formula_weight 298.32
_chemical_melting_point 503.15
_chemical_name_systematic
; 
 2,2'-diphenyl-2,2'-bis(1,3-dioxolanyl)  
;
_space_group_IT_number 14
_symmetry_cell_setting monoclinic
_symmetry_space_group_name_Hall '-P 2yn'
_symmetry_space_group_name_H-M 'P 1 21/n 1'
_atom_sites_solution_hydrogens geom
_atom_sites_solution_primary direct
_atom_sites_solution_secondary difmap
_audit_creation_method SHELXL
_cell_angle_alpha 90.00
_cell_angle_beta 94.023(1)
_cell_angle_gamma 90.00
_cell_formula_units_Z 2
_cell_length_a 6.0592(3)
_cell_length_b 6.9442(4)
_cell_length_c 17.666(1)
_cell_measurement_reflns_used 2739
_cell_measurement_temperature 296(2)
_cell_measurement_theta_max 28.97
_cell_measurement_theta_min 2.31
_cell_volume 741.49(7)
_computing_cell_refinement 'SAINT (Siemens, 1996)'
_computing_data_collection 'SMART (Siemens, 1996)'
_computing_data_reduction 'SAINT (Siemens, 1996)'
_computing_molecular_graphics 'SHELXTL (Siemens, 1996)'
_computing_publication_material 'SHELXTL (Siemens, 1996)'
_computing_structure_refinement 'SHELXTL (Siemens, 1996)'
_computing_structure_solution 'SHELXS-86 (Sheldrick, 1990)'
_diffrn_ambient_temperature 296(2)
_diffrn_measurement_device 'Siemens SMART CCD System'
_diffrn_measurement_method 'frames,\w scans'
_diffrn_radiation_monochromator graphite
_diffrn_radiation_source 'fine-focus sealed tube'
_diffrn_radiation_type MoK\a
_diffrn_radiation_wavelength 0.71073
_diffrn_reflns_av_R_equivalents 0.0167
_diffrn_reflns_av_sigmaI/netI 0.0234
_diffrn_reflns_limit_h_max 8
_diffrn_reflns_limit_h_min -7
_diffrn_reflns_limit_k_max 6
_diffrn_reflns_limit_k_min -9
_diffrn_reflns_limit_l_max 23
_diffrn_reflns_limit_l_min -24
_diffrn_reflns_number 4412
_diffrn_reflns_theta_max 28.97
_diffrn_reflns_theta_min 2.31
_exptl_absorpt_coefficient_mu 0.094
_exptl_absorpt_correction_T_max 0.9778
_exptl_absorpt_correction_T_min 0.7594
_exptl_absorpt_correction_type 'SADABS (Sheldrick, 1996)'
_exptl_crystal_colour colorless
_exptl_crystal_density_diffrn 1.336
_exptl_crystal_density_meas ?
_exptl_crystal_description 'long thin plates cut'
_exptl_crystal_F_000 316
_exptl_crystal_size_max 0.40
_exptl_crystal_size_mid 0.37
_exptl_crystal_size_min 0.15
_refine_diff_density_max 0.191
_refine_diff_density_min -0.156
_refine_diff_density_rms 0.031
_refine_ls_extinction_coef 0.0075(38)
_refine_ls_extinction_expression Fc^*^=kFc[1+0.001xFc^2^\l^3^/sin(2\q)]^-1/4^
_refine_ls_extinction_method SHELXL
_refine_ls_goodness_of_fit_all 1.059
_refine_ls_goodness_of_fit_obs 1.123
_refine_ls_hydrogen_treatment
;
riding models
;
_refine_ls_matrix_type full
_refine_ls_number_parameters 101
_refine_ls_number_reflns 1789
_refine_ls_number_restraints 0
_refine_ls_restrained_S_all 1.059
_refine_ls_restrained_S_obs 1.123
_refine_ls_R_factor_all 0.0526
_refine_ls_R_factor_obs 0.0389
_refine_ls_shift/esd_max 0.000
_refine_ls_shift/esd_mean 0.000
_refine_ls_structure_factor_coef Fsqd
_refine_ls_weighting_details 'w=1/[\s^2^(Fo^2^)+(0.0425P)^2^+0.1433P] where P=(Fo^2^+2Fc^2^)/3'
_refine_ls_weighting_scheme calc
_refine_ls_wR_factor_all 0.1021
_refine_ls_wR_factor_obs 0.0956
_reflns_number_observed 1415
_reflns_number_total 1789
_reflns_observed_criterion >2sigma(I)
_cod_data_source_file b003961fsup1.cif
_cod_data_source_block 2,2'-diphenyl-2,2'-bis(1,3-dioxolanyl)
_cod_depositor_comments
;
The following automatic conversions were performed:

'_chemical_melting_point' value '230.0oC' was changed to '503.15' -
it was converted from degrees Celsius(C) to Kelvins(K).

Automatic conversion script
Id: cif_fix_values 1891 2012-01-12 08:04:46Z andrius 

The following automatic conversions were performed:

'_exptl_crystal_density_meas' value 'not measured' was changed to '?'
- the value is perceived as not measured.

Automatic conversion script
Id: cif_fix_values 3008 2015-01-20 13:52:24Z robertas 

The following automatic conversions were performed:

'_refine_ls_weighting_scheme' value 'calc
w=1/[\s^2^(Fo^2^)+(0.0425P)^2^+0.1433P] where P=(Fo^2^+2Fc^2^)/3' was
changed to 'calc'. New tag '_refine_ls_weighting_details' was
created. The value of the new tag was set to
'w=1/[\s^2^(Fo^2^)+(0.0425P)^2^+0.1433P] where P=(Fo^2^+2Fc^2^)/3'.

Automatic conversion script
Id: cif_fix_values 3143 2015-03-26 13:38:13Z robertas 
;
_cod_original_cell_volume 741.50(7)
_cod_original_sg_symbol_H-M P2(1)/n
_cod_database_code 7213375

loop_
_symmetry_equiv_pos_as_xyz
'x, y, z'
'-x+1/2, y+1/2, -z+1/2'
'-x, -y, -z'
'x-1/2, -y-1/2, z-1/2'

loop_
_atom_site_aniso_label
_atom_site_aniso_U_11
_atom_site_aniso_U_22
_atom_site_aniso_U_33
_atom_site_aniso_U_23
_atom_site_aniso_U_13
_atom_site_aniso_U_12
O1 0.0437(5) 0.0470(5) 0.0386(5) -0.0020(4) -0.0003(4) 0.0157(4)
O2 0.0486(5) 0.0366(5) 0.0399(5) -0.0090(4) 0.0061(4) -0.0037(4)
C1 0.0347(6) 0.0353(6) 0.0328(6) -0.0038(5) 0.0001(4) 0.0041(5)
C2 0.0667(10) 0.0461(8) 0.0612(9) -0.0054(7) 0.0138(7) 0.0182(7)
C3 0.0781(10) 0.0380(7) 0.0469(8) -0.0094(6) 0.0108(7) 0.0055(7)
C4 0.0416(6) 0.0352(6) 0.0297(6) -0.0041(5) 0.0045(5) 0.0039(5)
C5 0.0454(7) 0.0441(7) 0.0421(7) -0.0046(5) 0.0074(5) 0.0005(6)
C6 0.0633(9) 0.0418(8) 0.0571(9) -0.0031(6) 0.0256(7) -0.0030(7)
C7 0.0915(12) 0.0413(8) 0.0426(8) 0.0063(6) 0.0226(8) 0.0093(8)
C8 0.0776(11) 0.0535(9) 0.0349(7) 0.0042(6) -0.0025(7) 0.0144(8)
C9 0.0505(8) 0.0458(7) 0.0367(7) -0.0002(5) -0.0022(5) 0.0030(6)

loop_
_atom_site_label
_atom_site_type_symbol
_atom_site_fract_x
_atom_site_fract_y
_atom_site_fract_z
_atom_site_U_iso_or_equiv
_atom_site_thermal_displace_type
_atom_site_occupancy
_atom_site_calc_flag
_atom_site_refinement_flags
O1 O 0.25562(14) 0.14616(14) 0.00796(5) 0.0433(3) Uani 1 d .
O2 O 0.60488(15) 0.20493(13) 0.05515(5) 0.0416(3) Uani 1 d .
C1 C 0.4551(2) 0.0542(2) 0.03403(6) 0.0344(3) Uani 1 d .
C2 C 0.2426(3) 0.3197(2) 0.05179(9) 0.0576(4) Uani 1 d .
H2A H 0.1341(3) 0.3065(2) 0.08927(9) 0.069 Uiso 1 calc R
H2B H 0.2020(3) 0.4283(2) 0.01922(9) 0.069 Uiso 1 calc R
C3 C 0.4716(3) 0.3468(2) 0.08984(8) 0.0540(4) Uani 1 d .
H3A H 0.5261(3) 0.4757(2) 0.08102(8) 0.065 Uiso 1 calc R
H3B H 0.4714(3) 0.3255(2) 0.14409(8) 0.065 Uiso 1 calc R
C4 C 0.4192(2) -0.0783(2) 0.10141(7) 0.0354(3) Uani 1 d .
C5 C 0.2162(2) -0.1676(2) 0.10792(8) 0.0436(3) Uani 1 d .
H5 H 0.1019(2) -0.1491(2) 0.07067(8) 0.052 Uiso 1 calc R
C6 C 0.1836(3) -0.2848(2) 0.17023(9) 0.0530(4) Uani 1 d .
H6 H 0.0479(3) -0.3452(2) 0.17415(9) 0.064 Uiso 1 calc R
C7 C 0.3508(3) -0.3117(2) 0.22587(8) 0.0576(4) Uani 1 d .
H7 H 0.3277(3) -0.3891(2) 0.26754(8) 0.069 Uiso 1 calc R
C8 C 0.5530(3) -0.2237(2) 0.21985(8) 0.0557(4) Uani 1 d .
H8 H 0.6660(3) -0.2420(2) 0.25756(8) 0.067 Uiso 1 calc R
C9 C 0.5887(2) -0.1075(2) 0.15746(7) 0.0446(3) Uani 1 d .
H9 H 0.7257(2) -0.0497(2) 0.15335(7) 0.054 Uiso 1 calc R

loop_
_atom_type_symbol
_atom_type_description
_atom_type_scat_dispersion_real
_atom_type_scat_dispersion_imag
_atom_type_scat_source
C C 0.0033 0.0016 'International Tables Vol C Tables 4.2.6.8 and 6.1.1.4'
H H 0.0000 0.0000 'International Tables Vol C Tables 4.2.6.8 and 6.1.1.4'
O O 0.0106 0.0060 'International Tables Vol C Tables 4.2.6.8 and 6.1.1.4'

loop_
_geom_angle_atom_site_label_1
_geom_angle_atom_site_label_2
_geom_angle_atom_site_label_3
_geom_angle
_geom_angle_site_symmetry_3
C1 O1 C2 106.31(10) .
C1 O2 C3 104.46(10) .
O1 C1 O2 105.58(9) .
O1 C1 C4 111.06(9) .
O2 C1 C4 111.22(9) .
O1 C1 C1 107.77(11) 3_655
O2 C1 C1 108.01(12) 3_655
C4 C1 C1 112.86(12) 3_655
O1 C2 C3 105.14(11) .
O2 C3 C2 104.51(11) .
C5 C4 C9 119.32(12) .
C5 C4 C1 120.47(11) .
C9 C4 C1 120.20(11) .
C4 C5 C6 120.08(13) .
C7 C6 C5 120.41(14) .
C6 C7 C8 119.92(14) .
C7 C8 C9 120.30(14) .
C4 C9 C8 119.96(14) .

loop_
_geom_bond_atom_site_label_1
_geom_bond_atom_site_label_2
_geom_bond_distance
_geom_bond_site_symmetry_2
O1 C1 1.4152(14) .
O1 C2 1.437(2) .
O2 C1 1.4185(15) .
O2 C3 1.438(2) .
C1 C4 1.532(2) .
C1 C1 1.549(2) 3_655
C2 C3 1.510(2) .
C4 C5 1.389(2) .
C4 C9 1.391(2) .
C5 C6 1.394(2) .
C6 C7 1.374(2) .
C7 C8 1.380(2) .
C8 C9 1.395(2) .

loop_
_geom_torsion_atom_site_label_1
_geom_torsion_atom_site_label_2
_geom_torsion_atom_site_label_3
_geom_torsion_atom_site_label_4
_geom_torsion
_geom_torsion_site_symmetry_1
_geom_torsion_site_symmetry_4
C2 O1 C1 O2 -32.73(12) . .
C2 O1 C1 C4 87.93(13) . .
C2 O1 C1 C1 -147.97(13) . 3_655
C3 O2 C1 O1 38.51(12) . .
C3 O2 C1 C4 -82.05(11) . .
C3 O2 C1 C1 153.58(12) . 3_655
C1 O1 C2 C3 14.08(15) . .
C1 O2 C3 C2 -28.65(14) . .
O1 C2 C3 O2 9.0(2) . .
O1 C1 C4 C5 30.29(15) . .
O2 C1 C4 C5 147.56(11) . .
C1 C1 C4 C5 -90.86(15) 3_655 .
O1 C1 C4 C9 -148.57(11) . .
O2 C1 C4 C9 -31.30(15) . .
C1 C1 C4 C9 90.3(2) 3_655 .
C9 C4 C5 C6 0.1(2) . .
C1 C4 C5 C6 -178.72(12) . .
C4 C5 C6 C7 0.5(2) . .
C5 C6 C7 C8 -0.6(2) . .
C6 C7 C8 C9 0.0(2) . .
C5 C4 C9 C8 -0.8(2) . .
C1 C4 C9 C8 178.10(12) . .
C7 C8 C9 C4 0.7(2) . .
